data_4320681
loop_
_publ_author_name
'Carlos Y\'elamos'
'Karl R. Gust'
'Anwar G. Baboul'
'Mary Jane Heeg'
'H. Bernhard Schlegel'
'Charles H. Winter'

_publ_section_title
;
 Early Transition Metal Complexes Containing 1,2,4-Triazolato and
 Tetrazolato Ligands: Synthesis, Structure, and Molecular Orbital Studies
;
_journal_name_full 'Inorganic Chemistry'
_journal_page_first 6451
_journal_page_last 6462
_journal_paper_doi 10.1021/ic0109389
_journal_volume 40
_journal_year 2001
_chemical_formula_sum 'C40 H62 N10 Ti'
_chemical_formula_weight 730.90
_chemical_name_systematic
;
  ?
;
_space_group_IT_number 14
_symmetry_cell_setting monoclinic
_symmetry_space_group_name_Hall '-P 2ybc'
_symmetry_space_group_name_H-M 'P 1 21/c 1'
_atom_sites_solution_hydrogens geom
_atom_sites_solution_primary direct
_atom_sites_solution_secondary difmap
_audit_creation_method SHELXL
_cell_angle_alpha 90.00
_cell_angle_beta 102.871(2)
_cell_angle_gamma 90.00
_cell_formula_units_Z 4
_cell_length_a 21.4902(8)
_cell_length_b 10.2628(4)
_cell_length_c 20.4131(10)
_cell_measurement_reflns_used 2438
_cell_measurement_temperature 295(2)
_cell_volume 4389.0(3)
_computing_cell_refinement 'Bruker SAINT'
_computing_data_collection 'Bruker SMART'
_computing_data_reduction 'Bruker SAINT'
_computing_molecular_graphics SHELXTL-Plus
_computing_publication_material SHELXL-93
_computing_structure_refinement 'SHELXL-93 (Sheldrick, 1993)'
_computing_structure_solution 'SHELXS-86 (Sheldrick, 1990)'
_diffrn_ambient_temperature 295(2)
_diffrn_measurement_device 'Bruker P4/CCD'
_diffrn_measurement_method 'SMART CCD'
_diffrn_radiation_monochromator graphite
_diffrn_radiation_source 'fine-focus sealed tube'
_diffrn_radiation_type MoK\a
_diffrn_radiation_wavelength 0.71073
_diffrn_reflns_av_R_equivalents 0.16
_diffrn_reflns_av_sigmaI/netI 0.3004
_diffrn_reflns_limit_h_max 26
_diffrn_reflns_limit_h_min -26
_diffrn_reflns_limit_k_max 13
_diffrn_reflns_limit_k_min 0
_diffrn_reflns_limit_l_max 26
_diffrn_reflns_limit_l_min 0
_diffrn_reflns_number 23847
_diffrn_reflns_theta_max 28.28
_diffrn_reflns_theta_min 0.97
_exptl_absorpt_coefficient_mu 0.233
_exptl_absorpt_correction_type multi-scan
_exptl_crystal_colour yellow
_exptl_crystal_density_diffrn 1.106
_exptl_crystal_description rods
_exptl_crystal_F_000 1576
_exptl_crystal_size_max 0.24
_exptl_crystal_size_mid 0.20
_exptl_crystal_size_min 0.16
_refine_diff_density_max 0.283
_refine_diff_density_min -0.281
_refine_diff_density_rms 0.062
_refine_ls_extinction_coef 0.0008(4)
_refine_ls_extinction_expression Fc^*^=kFc[1+0.001xFc^2^\l^3^/sin(2\q)]^-1/4^
_refine_ls_extinction_method SHELXL
_refine_ls_goodness_of_fit_all 0.922
_refine_ls_goodness_of_fit_obs 1.225
_refine_ls_matrix_type full
_refine_ls_number_parameters 479
_refine_ls_number_reflns 9203
_refine_ls_number_restraints 0
_refine_ls_restrained_S_all 0.937
_refine_ls_restrained_S_obs 1.225
_refine_ls_R_factor_all 0.3166
_refine_ls_R_factor_obs 0.1004
_refine_ls_shift/esd_max 0.002
_refine_ls_shift/esd_mean 0.000
_refine_ls_structure_factor_coef Fsqd
_refine_ls_weighting_details 'w=1/[\s^2^(Fo^2^)+(0.0956P)^2^+0.0000P] where P=(Fo^2^+2Fc^2^)/3'
_refine_ls_weighting_scheme calc
_refine_ls_wR_factor_all 0.2582
_refine_ls_wR_factor_obs 0.1784
_reflns_number_observed 2792
_reflns_number_total 9204
_reflns_observed_criterion >2sigma(I)
_cod_data_source_file ic0109389_5.cif
_cod_data_source_block tera(10)
_cod_depositor_comments
;
The following automatic conversions were performed:

'_exptl_absorpt_correction_type' value 'Multi-scan' changed to
'multi-scan' according to the built-in table from CIF Core dictionary
named 'cif_core.dic' version 2.4.1 from 2010-06-29.

Automatic conversion script
Id: cif_fix_values 1646 2011-03-28 12:23:43Z adriana 

The following automatic conversions were performed:

'_refine_ls_weighting_scheme' value 'calc
w=1/[\s^2^(Fo^2^)+(0.0956P)^2^+0.0000P] where P=(Fo^2^+2Fc^2^)/3' was
changed to 'calc'. New tag '_refine_ls_weighting_details' was
created. The value of the new tag was set to
'w=1/[\s^2^(Fo^2^)+(0.0956P)^2^+0.0000P] where P=(Fo^2^+2Fc^2^)/3'.

Automatic conversion script
Id: cif_fix_values 3143 2015-03-26 13:38:13Z robertas 
;
_cod_database_code 4320681

loop_
_symmetry_equiv_pos_as_xyz
'x, y, z'
'-x, y+1/2, -z+1/2'
'-x, -y, -z'
'x, -y-1/2, z-1/2'

loop_
_atom_site_aniso_label
_atom_site_aniso_U_11
_atom_site_aniso_U_22
_atom_site_aniso_U_33
_atom_site_aniso_U_23
_atom_site_aniso_U_13
_atom_site_aniso_U_12
Ti1 0.0424(7) 0.0433(7) 0.0461(8) -0.0018(7) 0.0043(5) 0.0008(6)
N1 0.040(3) 0.041(3) 0.054(4) -0.005(3) -0.003(3) 0.001(3)
N2 0.038(3) 0.043(3) 0.052(4) -0.005(3) -0.001(3) 0.007(2)
C1 0.053(4) 0.045(4) 0.041(4) -0.004(4) 0.000(3) -0.001(4)
C2 0.063(5) 0.040(4) 0.061(5) -0.004(4) 0.007(4) -0.003(4)
C3 0.052(4) 0.037(4) 0.047(4) -0.002(3) 0.007(3) 0.007(3)
C4 0.043(4) 0.044(4) 0.067(5) 0.003(4) -0.003(4) -0.003(3)
C5 0.056(5) 0.102(6) 0.092(7) -0.008(5) -0.018(5) 0.007(4)
C6 0.052(5) 0.070(5) 0.179(10) 0.029(6) -0.004(5) -0.014(4)
C7 0.047(4) 0.087(6) 0.113(7) 0.013(5) 0.020(5) 0.007(4)
C8 0.041(4) 0.055(5) 0.101(7) -0.005(5) 0.005(4) 0.006(4)
C9 0.084(7) 0.066(7) 0.516(26) -0.033(11) 0.037(11) 0.029(6)
C10 0.087(8) 0.359(18) 0.297(19) 0.201(16) 0.108(10) 0.121(10)
C11 0.118(9) 0.422(21) 0.209(14) -0.197(15) -0.117(9) 0.177(11)
N3 0.044(3) 0.054(4) 0.041(4) -0.005(3) -0.002(3) -0.004(3)
N4 0.045(3) 0.053(3) 0.043(4) -0.007(3) 0.001(3) -0.004(3)
C12 0.057(4) 0.058(5) 0.041(5) 0.007(4) 0.019(4) 0.012(4)
C13 0.034(4) 0.074(5) 0.067(5) 0.007(4) 0.015(4) 0.004(3)
C14 0.045(4) 0.038(4) 0.051(5) -0.010(4) 0.017(4) 0.003(3)
C15 0.098(6) 0.087(6) 0.042(5) 0.001(5) 0.026(5) 0.019(5)
C16 0.215(12) 0.294(16) 0.047(6) -0.040(9) 0.012(7) -0.037(12)
C17 0.387(18) 0.116(9) 0.083(8) 0.041(7) 0.098(10) 0.096(11)
C18 0.208(12) 0.262(13) 0.083(7) 0.017(8) 0.079(8) 0.112(10)
C19 0.047(4) 0.064(5) 0.052(5) -0.007(4) -0.003(4) -0.008(4)
C20 0.130(7) 0.183(10) 0.075(6) -0.068(7) 0.011(6) 0.027(7)
C21 0.089(6) 0.191(10) 0.109(8) -0.046(7) 0.007(6) -0.069(7)
C22 0.166(9) 0.112(8) 0.087(7) 0.023(6) -0.052(6) -0.019(7)
N5 0.041(3) 0.044(3) 0.056(4) 0.004(3) 0.009(3) 0.010(3)
N6 0.042(3) 0.044(4) 0.055(4) 0.005(3) 0.011(3) 0.008(2)
C23 0.043(4) 0.049(4) 0.058(5) 0.005(4) 0.012(4) 0.006(3)
C24 0.051(4) 0.055(4) 0.060(5) 0.003(4) 0.017(4) 0.008(4)
C25 0.046(4) 0.051(5) 0.047(5) -0.001(4) 0.009(3) -0.005(3)
C26 0.062(5) 0.058(5) 0.075(6) 0.006(4) 0.029(4) 0.018(4)
C27 0.119(7) 0.047(5) 0.134(8) -0.003(5) 0.043(6) 0.007(5)
C28 0.064(5) 0.084(6) 0.179(10) 0.014(6) -0.001(6) 0.032(5)
C29 0.161(9) 0.098(7) 0.113(8) 0.007(6) 0.057(7) 0.073(6)
C30 0.077(5) 0.047(4) 0.055(5) 0.014(4) 0.024(4) 0.011(4)
C31 0.068(6) 0.131(8) 0.197(11) 0.099(8) 0.002(6) 0.023(5)
C32 0.167(9) 0.109(7) 0.134(9) 0.061(7) 0.078(8) 0.045(7)
C33 0.224(11) 0.047(5) 0.107(8) 0.007(6) 0.017(8) -0.007(6)
N7 0.046(3) 0.053(4) 0.049(4) 0.002(3) -0.006(3) 0.000(3)
N8 0.053(4) 0.050(4) 0.052(4) 0.005(3) -0.002(3) 0.003(3)
N9 0.068(4) 0.053(4) 0.112(6) 0.006(4) -0.012(4) -0.006(4)
N10 0.070(4) 0.051(4) 0.099(5) 0.025(4) -0.011(4) 0.007(3)
C34 0.051(4) 0.050(5) 0.049(5) 0.003(4) 0.010(4) 0.009(4)
C35 0.055(4) 0.055(5) 0.046(4) 0.008(4) 0.017(4) 0.017(4)
C36 0.060(5) 0.058(5) 0.069(5) 0.006(4) 0.000(4) 0.011(4)
C37 0.070(6) 0.093(7) 0.083(7) 0.013(6) 0.004(5) 0.013(5)
C38 0.073(6) 0.113(7) 0.059(6) 0.002(6) -0.005(5) 0.025(6)
C39 0.083(7) 0.091(7) 0.108(8) 0.043(6) 0.001(6) 0.027(5)
C40 0.073(5) 0.066(5) 0.088(6) 0.020(5) 0.012(5) 0.007(4)

loop_
_atom_site_label
_atom_site_type_symbol
_atom_site_fract_x
_atom_site_fract_y
_atom_site_fract_z
_atom_site_U_iso_or_equiv
_atom_site_thermal_displace_type
_atom_site_occupancy
_atom_site_calc_flag
_atom_site_refinement_flags
_atom_site_disorder_group
Ti1 Ti 0.23952(5) 0.46113(10) 0.43179(6) 0.0448(4) Uani 1 d . .
N1 N 0.2902(2) 0.6195(5) 0.4684(2) 0.0470(14) Uani 1 d . .
N2 N 0.2257(2) 0.6470(5) 0.4511(2) 0.0459(14) Uani 1 d . .
C1 C 0.3218(3) 0.7300(6) 0.4885(3) 0.048(2) Uani 1 d . .
C2 C 0.2766(3) 0.8298(6) 0.4853(3) 0.056(2) Uani 1 d . .
H2 H 0.2851(3) 0.9164(6) 0.4973(3) 0.067 Uiso 1 calc R .
C3 C 0.2170(3) 0.7752(6) 0.4609(3) 0.046(2) Uani 1 d . .
C4 C 0.3931(3) 0.7339(6) 0.5116(4) 0.053(2) Uani 1 d . .
C5 C 0.4096(3) 0.7144(7) 0.5876(4) 0.089(3) Uani 1 d . .
H5A H 0.4551(3) 0.7148(39) 0.6036(5) 0.107 Uiso 1 calc R .
H5B H 0.3927(16) 0.6324(18) 0.5983(4) 0.107 Uiso 1 calc R .
H5C H 0.3912(16) 0.7836(22) 0.6087(4) 0.107 Uiso 1 calc R .
C6 C 0.4175(3) 0.8662(7) 0.4948(4) 0.105(3) Uani 1 d . .
H6A H 0.4626(5) 0.8717(19) 0.5132(21) 0.126 Uiso 1 calc R .
H6B H 0.3960(16) 0.9337(7) 0.5138(19) 0.126 Uiso 1 calc R .
H6C H 0.4092(19) 0.8766(18) 0.4469(4) 0.126 Uiso 1 calc R .
C7 C 0.4231(3) 0.6256(7) 0.4785(4) 0.082(2) Uani 1 d . .
H7A H 0.4687(3) 0.6320(24) 0.4917(16) 0.098 Uiso 1 calc R .
H7B H 0.4098(14) 0.6336(22) 0.4305(4) 0.098 Uiso 1 calc R .
H7C H 0.4096(15) 0.5428(7) 0.4923(15) 0.098 Uiso 1 calc R .
C8 C 0.1513(3) 0.8357(7) 0.4479(4) 0.067(2) Uani 1 d . .
C9 C 0.1549(4) 0.9748(8) 0.4545(8) 0.227(8) Uani 1 d . .
H9A H 0.1728(44) 1.0107(11) 0.4194(29) 0.272 Uiso 1 calc R .
H9B H 0.1814(39) 0.9972(8) 0.4974(20) 0.272 Uiso 1 calc R .
H9C H 0.1128(7) 1.0095(12) 0.4512(53) 0.272 Uiso 1 calc R .
C10 C 0.1167(4) 0.7816(14) 0.4962(7) 0.237(8) Uani 1 d . .
H10A H 0.1221(40) 0.8380(53) 0.5345(24) 0.285 Uiso 1 calc R .
H10B H 0.1333(34) 0.6968(44) 0.5102(41) 0.285 Uiso 1 calc R .
H10C H 0.0722(9) 0.7747(95) 0.4753(17) 0.285 Uiso 1 calc R .
C11 C 0.1130(5) 0.7944(15) 0.3839(6) 0.273(10) Uani 1 d . .
H11A H 0.1133(44) 0.7010(15) 0.3813(23) 0.328 Uiso 1 calc R .
H11B H 0.1303(32) 0.8303(87) 0.3483(6) 0.328 Uiso 1 calc R .
H11C H 0.0700(14) 0.8245(100) 0.3796(26) 0.328 Uiso 1 calc R .
N3 N 0.1692(2) 0.4037(5) 0.4754(3) 0.0481(14) Uani 1 d . .
N4 N 0.1501(2) 0.3911(5) 0.4065(3) 0.0485(14) Uani 1 d . .
C12 C 0.1229(3) 0.3615(6) 0.5032(3) 0.051(2) Uani 1 d . .
C13 C 0.0729(3) 0.3233(6) 0.4516(4) 0.058(2) Uani 1 d . .
H13 H 0.0339(3) 0.2910(6) 0.4567(4) 0.070 Uiso 1 calc R .
C14 C 0.0906(3) 0.3412(5) 0.3914(3) 0.044(2) Uani 1 d . .
C15 C 0.1299(4) 0.3601(8) 0.5780(4) 0.074(2) Uani 1 d . .
C16 C 0.1849(6) 0.4450(13) 0.6113(4) 0.188(5) Uani 1 d . .
H16A H 0.1783(19) 0.5318(21) 0.5935(28) 0.226 Uiso 1 calc R .
H16B H 0.2238(7) 0.4105(43) 0.6027(33) 0.226 Uiso 1 calc R .
H16C H 0.1875(24) 0.4470(62) 0.6588(6) 0.226 Uiso 1 calc R .
C17 C 0.1432(6) 0.2268(10) 0.6041(5) 0.188(6) Uani 1 d . .
H17A H 0.1754(26) 0.1881(28) 0.5845(29) 0.226 Uiso 1 calc R .
H17B H 0.1049(10) 0.1757(21) 0.5929(32) 0.226 Uiso 1 calc R .
H17C H 0.1581(34) 0.2298(11) 0.6521(6) 0.226 Uiso 1 calc R .
C18 C 0.0727(5) 0.4203(11) 0.5954(5) 0.177(5) Uani 1 d . .
H18A H 0.0667(20) 0.5065(27) 0.5768(30) 0.212 Uiso 1 calc R .
H18B H 0.0787(15) 0.4249(63) 0.6433(5) 0.212 Uiso 1 calc R .
H18C H 0.0357(7) 0.3683(38) 0.5772(30) 0.212 Uiso 1 calc R .
C19 C 0.0573(3) 0.3135(7) 0.3207(3) 0.056(2) Uani 1 d . .
C20 C 0.0978(4) 0.2272(9) 0.2890(4) 0.131(4) Uani 1 d . .
H20A H 0.1347(14) 0.2746(18) 0.2830(25) 0.158 Uiso 1 calc R .
H20B H 0.0738(9) 0.1982(44) 0.2460(13) 0.158 Uiso 1 calc R .
H20C H 0.1112(22) 0.1532(28) 0.3173(14) 0.158 Uiso 1 calc R .
C21 C -0.0061(3) 0.2441(9) 0.3189(4) 0.132(4) Uani 1 d . .
H21A H 0.0021(4) 0.1598(23) 0.3394(25) 0.158 Uiso 1 calc R .
H21B H -0.0290(12) 0.2343(48) 0.2732(5) 0.158 Uiso 1 calc R .
H21C H -0.0311(11) 0.2948(27) 0.3432(23) 0.158 Uiso 1 calc R .
C22 C 0.0431(4) 0.4404(8) 0.2834(4) 0.134(4) Uani 1 d . .
H22A H 0.0222(23) 0.4232(9) 0.2375(8) 0.161 Uiso 1 calc R .
H22B H 0.0822(5) 0.4864(25) 0.2847(23) 0.161 Uiso 1 calc R .
H22C H 0.0157(21) 0.4923(23) 0.3042(16) 0.161 Uiso 1 calc R .
N5 N 0.2754(2) 0.3736(5) 0.3614(3) 0.0476(14) Uani 1 d . .
N6 N 0.2504(2) 0.4919(5) 0.3364(3) 0.0468(14) Uani 1 d . .
C23 C 0.3030(3) 0.3187(6) 0.3156(4) 0.050(2) Uani 1 d . .
C24 C 0.2951(3) 0.4012(6) 0.2607(4) 0.054(2) Uani 1 d . .
H24 H 0.3092(3) 0.3862(6) 0.2215(4) 0.065 Uiso 1 calc R .
C25 C 0.2623(3) 0.5112(6) 0.2750(3) 0.048(2) Uani 1 d . .
C26 C 0.3364(3) 0.1891(7) 0.3273(4) 0.063(2) Uani 1 d . .
C27 C 0.2923(4) 0.0883(6) 0.3486(4) 0.098(3) Uani 1 d . .
H27A H 0.2546(10) 0.0782(31) 0.3134(10) 0.117 Uiso 1 calc R .
H27B H 0.2804(17) 0.1172(22) 0.3889(13) 0.117 Uiso 1 calc R .
H27C H 0.3141(8) 0.0063(13) 0.3568(22) 0.117 Uiso 1 calc R .
C28 C 0.3958(3) 0.2035(7) 0.3819(5) 0.113(3) Uani 1 d . .
H28A H 0.4171(12) 0.1209(13) 0.3899(17) 0.136 Uiso 1 calc R .
H28B H 0.3844(4) 0.2326(44) 0.4224(8) 0.136 Uiso 1 calc R .
H28C H 0.4237(10) 0.2660(35) 0.3684(11) 0.136 Uiso 1 calc R .
C29 C 0.3530(4) 0.1402(8) 0.2630(4) 0.120(3) Uani 1 d . .
H29A H 0.3153(6) 0.1392(46) 0.2275(8) 0.144 Uiso 1 calc R .
H29B H 0.3701(23) 0.0536(20) 0.2699(9) 0.144 Uiso 1 calc R .
H29C H 0.3842(17) 0.1969(28) 0.2509(14) 0.144 Uiso 1 calc R .
C30 C 0.2431(3) 0.6344(6) 0.2367(4) 0.058(2) Uani 1 d . .
C31 C 0.1728(4) 0.6396(8) 0.2117(5) 0.136(4) Uani 1 d . .
H31A H 0.1588(5) 0.5643(31) 0.1844(23) 0.163 Uiso 1 calc R .
H31B H 0.1615(4) 0.7170(31) 0.1853(25) 0.163 Uiso 1 calc R .
H31C H 0.1525(4) 0.6409(56) 0.2491(5) 0.163 Uiso 1 calc R .
C32 C 0.2748(4) 0.6401(8) 0.1776(5) 0.129(4) Uani 1 d . .
H32A H 0.3203(5) 0.6438(50) 0.1937(5) 0.155 Uiso 1 calc R .
H32B H 0.2606(20) 0.7164(28) 0.1513(15) 0.155 Uiso 1 calc R .
H32C H 0.2637(20) 0.5639(26) 0.1503(14) 0.155 Uiso 1 calc R .
C33 C 0.2675(5) 0.7486(7) 0.2808(4) 0.129(4) Uani 1 d . .
H33A H 0.2461(18) 0.7523(30) 0.3173(15) 0.155 Uiso 1 calc R .
H33B H 0.2594(23) 0.8274(8) 0.2549(8) 0.155 Uiso 1 calc R .
H33C H 0.3126(6) 0.7392(26) 0.2982(21) 0.155 Uiso 1 calc R .
N7 N 0.3542(2) 0.3642(5) 0.5434(3) 0.0520(14) Uani 1 d . .
N8 N 0.2975(2) 0.3402(5) 0.5036(3) 0.0535(14) Uani 1 d . .
N9 N 0.2795(3) 0.2189(6) 0.5116(3) 0.082(2) Uani 1 d . .
N10 N 0.3248(3) 0.1619(5) 0.5579(3) 0.078(2) Uani 1 d . .
C34 C 0.3701(3) 0.2530(7) 0.5761(3) 0.050(2) Uani 1 d . .
C35 C 0.4292(3) 0.2310(7) 0.6263(3) 0.051(2) Uani 1 d . .
C36 C 0.4732(3) 0.3289(7) 0.6421(4) 0.064(2) Uani 1 d . .
H36 H 0.4656(3) 0.4095(7) 0.6210(4) 0.077 Uiso 1 calc R .
C37 C 0.5288(4) 0.3074(9) 0.6895(4) 0.084(2) Uani 1 d . .
H37 H 0.5586(4) 0.3742(9) 0.7004(4) 0.101 Uiso 1 calc R .
C38 C 0.5408(4) 0.1894(10) 0.7207(4) 0.085(3) Uani 1 d . .
H38 H 0.5785(4) 0.1763(10) 0.7526(4) 0.102 Uiso 1 calc R .
C39 C 0.4978(4) 0.0914(9) 0.7051(5) 0.097(3) Uani 1 d . .
H39 H 0.5064(4) 0.0105(9) 0.7257(5) 0.116 Uiso 1 calc R .
C40 C 0.4412(4) 0.1118(7) 0.6586(4) 0.077(2) Uani 1 d . .
H40 H 0.4111(4) 0.0454(7) 0.6489(4) 0.092 Uiso 1 calc R .

loop_
_atom_type_symbol
_atom_type_description
_atom_type_scat_dispersion_real
_atom_type_scat_dispersion_imag
_atom_type_scat_source
C C 0.0033 0.0016 'International Tables Vol C Tables 4.2.6.8 and 6.1.1.4'
H H 0.0000 0.0000 'International Tables Vol C Tables 4.2.6.8 and 6.1.1.4'
N N 0.0061 0.0033 'International Tables Vol C Tables 4.2.6.8 and 6.1.1.4'
Ti Ti 0.2776 0.4457 'International Tables Vol C Tables 4.2.6.8 and 6.1.1.4'

loop_
_geom_angle_atom_site_label_1
_geom_angle_atom_site_label_2
_geom_angle_atom_site_label_3
_geom_angle
_geom_angle_site_symmetry_1
_geom_angle_site_symmetry_3
_geom_angle_publ_flag
N2 Ti1 N5 132.6(2) . . ?
N2 Ti1 N1 40.5(2) . . ?
N5 Ti1 N1 111.6(2) . . ?
N2 Ti1 N3 91.9(2) . . ?
N5 Ti1 N3 129.8(2) . . ?
N1 Ti1 N3 118.2(2) . . ?
N2 Ti1 N4 102.6(2) . . ?
N5 Ti1 N4 99.0(2) . . ?
N1 Ti1 N4 142.6(2) . . ?
N3 Ti1 N4 40.2(2) . . ?
N2 Ti1 N6 95.4(2) . . ?
N5 Ti1 N6 40.0(2) . . ?
N1 Ti1 N6 93.5(2) . . ?
N3 Ti1 N6 136.7(2) . . ?
N4 Ti1 N6 96.7(2) . . ?
N2 Ti1 N8 121.4(2) . . ?
N5 Ti1 N8 88.4(2) . . ?
N1 Ti1 N8 91.7(2) . . ?
N3 Ti1 N8 84.6(2) . . ?
N4 Ti1 N8 110.6(2) . . ?
N6 Ti1 N8 125.5(2) . . ?
C1 N1 N2 108.4(5) . . ?
C1 N1 Ti1 175.6(4) . . ?
N2 N1 Ti1 68.9(3) . . ?
C3 N2 N1 109.1(5) . . ?
C3 N2 Ti1 176.8(4) . . ?
N1 N2 Ti1 70.6(3) . . ?
N1 C1 C2 107.9(5) . . ?
N1 C1 C4 122.1(6) . . ?
C2 C1 C4 130.0(6) . . ?
C3 C2 C1 107.3(5) . . ?
N2 C3 C2 107.4(5) . . ?
N2 C3 C8 122.0(6) . . ?
C2 C3 C8 130.6(6) . . ?
C1 C4 C7 110.2(5) . . ?
C1 C4 C6 109.4(5) . . ?
C7 C4 C6 110.7(6) . . ?
C1 C4 C5 107.7(6) . . ?
C7 C4 C5 109.4(6) . . ?
C6 C4 C5 109.4(6) . . ?
C11 C8 C9 112.6(10) . . ?
C11 C8 C10 103.0(10) . . ?
C9 C8 C10 109.7(9) . . ?
C11 C8 C3 111.2(7) . . ?
C9 C8 C3 111.4(6) . . ?
C10 C8 C3 108.6(6) . . ?
C12 N3 N4 109.0(5) . . ?
C12 N3 Ti1 177.9(5) . . ?
N4 N3 Ti1 69.9(3) . . ?
C14 N4 N3 108.7(5) . . ?
C14 N4 Ti1 178.0(4) . . ?
N3 N4 Ti1 69.8(3) . . ?
N3 C12 C13 107.3(6) . . ?
N3 C12 C15 121.6(7) . . ?
C13 C12 C15 131.1(7) . . ?
C12 C13 C14 108.7(5) . . ?
N4 C14 C13 106.4(6) . . ?
N4 C14 C19 121.5(6) . . ?
C13 C14 C19 132.1(6) . . ?
C17 C15 C18 113.8(8) . . ?
C17 C15 C16 107.7(9) . . ?
C18 C15 C16 105.1(8) . . ?
C17 C15 C12 110.2(7) . . ?
C18 C15 C12 109.7(7) . . ?
C16 C15 C12 110.2(7) . . ?
C14 C19 C20 109.5(6) . . ?
C14 C19 C22 109.0(6) . . ?
C20 C19 C22 111.6(7) . . ?
C14 C19 C21 110.2(6) . . ?
C20 C19 C21 108.5(7) . . ?
C22 C19 C21 108.1(6) . . ?
C23 N5 N6 108.0(5) . . ?
C23 N5 Ti1 176.4(4) . . ?
N6 N5 Ti1 71.8(3) . . ?
C25 N6 N5 109.5(5) . . ?
C25 N6 Ti1 175.7(4) . . ?
N5 N6 Ti1 68.1(3) . . ?
N5 C23 C24 108.3(5) . . ?
N5 C23 C26 122.1(6) . . ?
C24 C23 C26 129.6(7) . . ?
C23 C24 C25 107.6(6) . . ?
N6 C25 C24 106.6(6) . . ?
N6 C25 C30 121.5(6) . . ?
C24 C25 C30 131.9(7) . . ?
C28 C26 C23 109.1(6) . . ?
C28 C26 C29 110.4(6) . . ?
C23 C26 C29 110.5(6) . . ?
C28 C26 C27 109.4(7) . . ?
C23 C26 C27 109.8(5) . . ?
C29 C26 C27 107.6(7) . . ?
C31 C30 C25 110.5(6) . . ?
C31 C30 C33 111.8(7) . . ?
C25 C30 C33 109.2(6) . . ?
C31 C30 C32 109.2(7) . . ?
C25 C30 C32 109.3(6) . . ?
C33 C30 C32 106.8(6) . . ?
N8 N7 C34 104.3(5) . . ?
N9 N8 N7 110.7(5) . . ?
N9 N8 Ti1 119.7(5) . . ?
N7 N8 Ti1 129.6(4) . . ?
N8 N9 N10 108.2(5) . . ?
N9 N10 C34 105.2(5) . . ?
N10 C34 N7 111.6(6) . . ?
N10 C34 C35 123.5(7) . . ?
N7 C34 C35 124.9(6) . . ?
C36 C35 C40 119.5(7) . . ?
C36 C35 C34 119.9(7) . . ?
C40 C35 C34 120.6(7) . . ?
C35 C36 C37 119.6(7) . . ?
C38 C37 C36 120.9(8) . . ?
C37 C38 C39 120.1(8) . . ?
C38 C39 C40 119.9(8) . . ?
C39 C40 C35 120.1(7) . . ?

loop_
_geom_bond_atom_site_label_1
_geom_bond_atom_site_label_2
_geom_bond_distance
_geom_bond_site_symmetry_2
_geom_bond_publ_flag
Ti1 N2 1.984(5) . ?
Ti1 N5 1.990(5) . ?
Ti1 N1 2.006(5) . ?
Ti1 N3 2.006(5) . ?
Ti1 N4 2.008(5) . ?
Ti1 N6 2.037(6) . ?
Ti1 N8 2.104(5) . ?
N1 C1 1.338(7) . ?
N1 N2 1.381(5) . ?
N2 C3 1.350(6) . ?
C1 C2 1.402(7) . ?
C1 C4 1.501(8) . ?
C2 C3 1.386(7) . ?
C3 C8 1.510(8) . ?
C4 C7 1.516(8) . ?
C4 C6 1.520(8) . ?
C4 C5 1.526(9) . ?
C8 C11 1.443(11) . ?
C8 C9 1.435(9) . ?
C8 C10 1.469(11) . ?
N3 C12 1.323(7) . ?
N3 N4 1.381(6) . ?
N4 C14 1.348(7) . ?
C12 C13 1.382(8) . ?
C12 C15 1.500(9) . ?
C13 C14 1.379(8) . ?
C14 C19 1.487(8) . ?
C15 C17 1.473(10) . ?
C15 C18 1.487(10) . ?
C15 C16 1.503(11) . ?
C19 C20 1.488(9) . ?
C19 C22 1.505(9) . ?
C19 C21 1.531(8) . ?
N5 C23 1.338(7) . ?
N5 N6 1.380(6) . ?
N6 C25 1.348(7) . ?
C23 C24 1.384(8) . ?
C23 C26 1.504(8) . ?
C24 C25 1.395(8) . ?
C25 C30 1.495(8) . ?
C26 C28 1.503(9) . ?
C26 C29 1.521(9) . ?
C26 C27 1.530(9) . ?
C30 C31 1.485(9) . ?
C30 C33 1.499(9) . ?
C30 C32 1.513(9) . ?
N7 N8 1.327(6) . ?
N7 C34 1.329(7) . ?
N8 N9 1.325(6) . ?
N9 N10 1.332(7) . ?
N10 C34 1.342(7) . ?
C34 C35 1.461(8) . ?
C35 C36 1.367(8) . ?
C35 C40 1.386(8) . ?
C36 C37 1.378(9) . ?
C37 C38 1.365(9) . ?
C38 C39 1.355(10) . ?
C39 C40 1.383(9) . ?
